data_4070518
loop_
_publ_author_name
'Grime, Richard W.'
'Helliwell, Madeleine'
'Hussain, Zaffar I.'
'Lancashire, Hannah N.'
'Mason, Christopher R.'
'McDouall, Joseph J. W.'
'Mydlowski, Christopher M.'
'Whiteley, Mark W.'

_publ_contact_author
;
Madeleine Helliwell 

;
_publ_section_title
;
 Metallacumulenylidene Complexes in the Cycloheptatrienyl Molybdenum
 Series [Mo{(C)n&#xE5FB;CR2}L2(\h-C7H7)]+(n= 0&#x2212;2; L2= P-Donor
 Ligand). X-ray Crystal Structures of
 [Mo{C&#xE5FB;C(H)Ph}{P(OMe)3}2(\h-C7H7)][BF4] and
 [Mo(C&#xE5FB;C&#xE5FB;CPh2)(dppe)(\h-C7H7)][PF6] and DFT Investigation of
 Cumulenylidene Ligand Orientations
;
_journal_issue 5
_journal_name_full Organometallics
_journal_page_first 857
_journal_paper_doi 10.1021/om700920t
_journal_volume 27
_journal_year 2008
_chemical_formula_sum 'C22 H35 B F4 Mo O7 P2'
_chemical_formula_weight 656.19
_chemical_name_systematic
; 
 ? 
;
_space_group_IT_number 14
_symmetry_cell_setting monoclinic
_symmetry_space_group_name_Hall '-P 2yn'
_symmetry_space_group_name_H-M 'P 1 21/n 1'
_atom_sites_solution_hydrogens geom
_atom_sites_solution_primary direct
_atom_sites_solution_secondary difmap
_audit_creation_method SHELXL-97
_cell_angle_alpha 90.00
_cell_angle_beta 93.439(2)
_cell_angle_gamma 90.00
_cell_formula_units_Z 4
_cell_length_a 10.5384(14)
_cell_length_b 13.0298(17)
_cell_length_c 20.266(3)
_cell_measurement_reflns_used 4656
_cell_measurement_temperature 100(2)
_cell_measurement_theta_max 26.32
_cell_measurement_theta_min 2.24
_cell_volume 2777.8(7)
_computing_cell_refinement 'Bruker SMART'
_computing_data_collection 'Bruker SMART'
_computing_data_reduction 'Bruker SAINT'
_computing_molecular_graphics 'Bruker SHELXTL'
_computing_publication_material 'Bruker SHELXTL'
_computing_structure_refinement 'SHELXL-97 (Sheldrick, 1997)'
_computing_structure_solution 'SHELXS-97 (Sheldrick, 1990)'
_diffrn_ambient_temperature 100(2)
_diffrn_measured_fraction_theta_full 0.993
_diffrn_measured_fraction_theta_max 0.993
_diffrn_measurement_device_type 'CCD area detector'
_diffrn_measurement_method 'phi and omega scans'
_diffrn_radiation_monochromator graphite
_diffrn_radiation_source 'fine-focus sealed tube'
_diffrn_radiation_type MoK\a
_diffrn_radiation_wavelength 0.71073
_diffrn_reflns_av_R_equivalents 0.0400
_diffrn_reflns_av_sigmaI/netI 0.0499
_diffrn_reflns_limit_h_max 12
_diffrn_reflns_limit_h_min -13
_diffrn_reflns_limit_k_max 16
_diffrn_reflns_limit_k_min -16
_diffrn_reflns_limit_l_max 16
_diffrn_reflns_limit_l_min -25
_diffrn_reflns_number 15368
_diffrn_reflns_theta_full 26.46
_diffrn_reflns_theta_max 26.46
_diffrn_reflns_theta_min 1.86
_exptl_absorpt_coefficient_mu 0.653
_exptl_absorpt_correction_T_max 0.9376
_exptl_absorpt_correction_T_min 0.8282
_exptl_absorpt_correction_type multi-scan
_exptl_absorpt_process_details SADABS
_exptl_crystal_colour red
_exptl_crystal_density_diffrn 1.569
_exptl_crystal_density_method 'not measured'
_exptl_crystal_description plate
_exptl_crystal_F_000 1344
_exptl_crystal_size_max 0.30
_exptl_crystal_size_mid 0.30
_exptl_crystal_size_min 0.10
_refine_diff_density_max 0.636
_refine_diff_density_min -0.363
_refine_diff_density_rms 0.083
_refine_ls_extinction_method none
_refine_ls_goodness_of_fit_ref 1.029
_refine_ls_hydrogen_treatment mixed
_refine_ls_matrix_type full
_refine_ls_number_parameters 474
_refine_ls_number_reflns 5686
_refine_ls_number_restraints 0
_refine_ls_restrained_S_all 1.029
_refine_ls_R_factor_all 0.0492
_refine_ls_R_factor_gt 0.0343
_refine_ls_shift/su_max 0.001
_refine_ls_shift/su_mean 0.000
_refine_ls_structure_factor_coef Fsqd
_refine_ls_weighting_details 'calc w=1/[\s^2^(Fo^2^)+(0.0352P)^2^+0.5326P] where P=(Fo^2^+2Fc^2^)/3'
_refine_ls_weighting_scheme calc
_refine_ls_wR_factor_gt 0.0730
_refine_ls_wR_factor_ref 0.0780
_reflns_number_gt 4573
_reflns_number_total 5686
_reflns_threshold_expression >2sigma(I)
_cod_data_source_file compd8cif.cif
_cod_data_source_block h:\s2065\work\s2065abs
_cod_depositor_comments
;
The following automatic conversions were performed:

'_symmetry_cell_setting' value 'Monoclinic' changed to 'monoclinic'
according to /home/saulius/struct/CIF-dictionaries/cif_core.dic
dictionary named 'cif_core.dic' version 2.4.1 from 2010-06-29.

Automatic conversion script
Id: cif_fix_values 1715 2011-07-08 13:25:40Z adriana 
;
_cod_original_cell_volume 2777.8(6)
_cod_original_sg_symbol_H-M P2(1)/n
_cod_database_code 4070518

loop_
_symmetry_equiv_pos_as_xyz
'x, y, z'
'-x+1/2, y+1/2, -z+1/2'
'-x, -y, -z'
'x-1/2, -y-1/2, z-1/2'

loop_
_atom_site_label
_atom_site_type_symbol
_atom_site_fract_x
_atom_site_fract_y
_atom_site_fract_z
_atom_site_U_iso_or_equiv
_atom_site_adp_type
_atom_site_occupancy
_atom_site_symmetry_multiplicity
_atom_site_calc_flag
Mo1 Mo 0.05292(2) 0.739406(16) 0.106215(11) 0.01295(8) Uani 1 1 d
P1 P 0.18795(7) 0.58523(5) 0.10699(4) 0.01598(16) Uani 1 1 d
P2 P 0.23782(6) 0.85240(5) 0.09440(4) 0.01543(16) Uani 1 1 d
O1 O 0.22393(17) 0.53903(14) 0.03759(10) 0.0202(4) Uani 1 1 d
O2 O 0.12429(17) 0.48166(14) 0.12992(10) 0.0210(4) Uani 1 1 d
O3 O 0.31818(17) 0.59655(14) 0.15001(10) 0.0201(4) Uani 1 1 d
O4 O 0.37525(16) 0.80291(14) 0.09353(9) 0.0195(4) Uani 1 1 d
O5 O 0.26543(17) 0.93820(14) 0.14913(10) 0.0205(4) Uani 1 1 d
O6 O 0.22702(17) 0.91213(14) 0.02583(10) 0.0215(4) Uani 1 1 d
C1 C -0.1207(3) 0.8495(2) 0.10821(15) 0.0203(6) Uani 1 1 d
C2 C -0.0572(2) 0.8696(2) 0.05047(14) 0.0190(6) Uani 1 1 d
C3 C -0.0207(2) 0.8006(2) 0.00101(14) 0.0195(6) Uani 1 1 d
C4 C -0.0309(3) 0.6934(2) -0.00010(15) 0.0218(6) Uani 1 1 d
C5 C -0.0805(3) 0.6293(2) 0.04799(16) 0.0225(6) Uani 1 1 d
C6 C -0.1422(3) 0.6546(2) 0.10564(16) 0.0230(7) Uani 1 1 d
C7 C -0.1572(3) 0.7533(2) 0.13269(15) 0.0216(6) Uani 1 1 d
C8 C 0.1202(2) 0.74034(19) 0.19688(14) 0.0165(6) Uani 1 1 d
C9 C 0.1814(3) 0.7398(2) 0.25603(14) 0.0175(6) Uani 1 1 d
C10 C 0.1242(3) 0.73678(19) 0.32037(14) 0.0174(6) Uani 1 1 d
C11 C -0.0034(3) 0.7131(2) 0.32650(15) 0.0225(6) Uani 1 1 d
C12 C -0.0538(3) 0.7097(3) 0.38757(16) 0.0275(7) Uani 1 1 d
C13 C 0.0221(3) 0.7313(2) 0.44432(16) 0.0255(7) Uani 1 1 d
C14 C 0.1483(3) 0.7558(2) 0.43926(14) 0.0214(6) Uani 1 1 d
C15 C 0.2003(3) 0.7574(2) 0.37800(14) 0.0196(6) Uani 1 1 d
C16 C 0.3021(3) 0.5982(3) -0.00406(17) 0.0264(7) Uani 1 1 d
C17 C 0.0782(3) 0.4718(3) 0.19537(16) 0.0266(7) Uani 1 1 d
C18 C 0.4127(3) 0.5154(3) 0.1549(2) 0.0293(8) Uani 1 1 d
C19 C 0.4741(3) 0.8067(3) 0.14584(19) 0.0305(8) Uani 1 1 d
C20 C 0.1647(3) 1.0075(2) 0.16518(18) 0.0252(7) Uani 1 1 d
C21 C 0.3250(3) 0.9836(3) 0.0086(2) 0.0305(8) Uani 1 1 d
H1 H -0.128(2) 0.902(2) 0.1343(14) 0.014(7) Uiso 1 1 d
H2 H -0.035(2) 0.936(2) 0.0446(14) 0.019(8) Uiso 1 1 d
H3 H 0.026(2) 0.8311(19) -0.0296(13) 0.006(6) Uiso 1 1 d
H4 H 0.006(2) 0.659(2) -0.0340(14) 0.012(7) Uiso 1 1 d
H5 H -0.069(2) 0.560(2) 0.0428(14) 0.016(7) Uiso 1 1 d
H6 H -0.165(3) 0.603(2) 0.1297(15) 0.019(8) Uiso 1 1 d
H7 H -0.190(3) 0.752(2) 0.1768(16) 0.021(8) Uiso 1 1 d
H9 H 0.273(3) 0.7401(18) 0.2583(14) 0.011(7) Uiso 1 1 d
H11 H -0.051(3) 0.698(3) 0.2870(18) 0.040(10) Uiso 1 1 d
H12 H -0.139(3) 0.689(2) 0.3903(15) 0.025(8) Uiso 1 1 d
H13 H -0.009(3) 0.724(2) 0.4842(18) 0.031(9) Uiso 1 1 d
H14 H 0.198(3) 0.769(2) 0.4791(15) 0.017(7) Uiso 1 1 d
H15 H 0.286(3) 0.772(2) 0.3750(16) 0.027(8) Uiso 1 1 d
H16A H 0.268(3) 0.661(3) -0.0173(17) 0.037(10) Uiso 1 1 d
H16B H 0.382(3) 0.610(2) 0.0166(17) 0.033(9) Uiso 1 1 d
H16C H 0.310(3) 0.560(3) -0.0410(19) 0.048(11) Uiso 1 1 d
H17A H 0.032(3) 0.531(3) 0.2074(18) 0.043(10) Uiso 1 1 d
H17B H 0.023(4) 0.412(3) 0.191(2) 0.066(13) Uiso 1 1 d
H17C H 0.144(4) 0.458(3) 0.225(2) 0.061(13) Uiso 1 1 d
H18A H 0.384(3) 0.463(3) 0.1809(18) 0.038(10) Uiso 1 1 d
H18B H 0.488(4) 0.544(3) 0.1749(19) 0.057(12) Uiso 1 1 d
H18C H 0.423(4) 0.491(3) 0.115(2) 0.065(14) Uiso 1 1 d
H19A H 0.487(3) 0.877(2) 0.1576(16) 0.026(8) Uiso 1 1 d
H19B H 0.444(4) 0.776(3) 0.184(3) 0.078(16) Uiso 1 1 d
H19C H 0.538(3) 0.771(3) 0.1310(19) 0.038(10) Uiso 1 1 d
H20A H 0.142(3) 1.044(2) 0.1289(17) 0.034(9) Uiso 1 1 d
H20B H 0.196(3) 1.051(2) 0.1980(15) 0.022(8) Uiso 1 1 d
H20C H 0.094(3) 0.971(2) 0.1812(14) 0.017(7) Uiso 1 1 d
H21A H 0.305(4) 1.013(3) -0.035(2) 0.071(14) Uiso 1 1 d
H21B H 0.406(3) 0.949(2) 0.0117(15) 0.030(9) Uiso 1 1 d
H21C H 0.315(4) 1.040(3) 0.033(2) 0.063(14) Uiso 1 1 d
B1 B 0.8961(3) 0.1899(2) 0.17665(17) 0.0193(7) Uani 1 1 d
F1 F 0.87818(18) 0.27047(13) 0.13083(9) 0.0355(4) Uani 1 1 d
F2 F 0.81250(16) 0.20453(14) 0.22587(9) 0.0318(4) Uani 1 1 d
F3 F 0.87163(16) 0.09861(12) 0.14371(9) 0.0300(4) Uani 1 1 d
F4 F 1.01905(16) 0.19165(15) 0.20281(10) 0.0413(5) Uani 1 1 d
O1S O 0.7425(2) 0.44424(17) 0.16625(11) 0.0326(5) Uani 1 1 d
C1S C 0.7179(4) 0.4459(3) 0.23366(18) 0.0343(8) Uani 1 1 d
H1O H 0.773(4) 0.385(3) 0.158(2) 0.069(14) Uiso 1 1 d
H1S H 0.700(4) 0.526(4) 0.242(2) 0.088(15) Uiso 1 1 d
H2S H 0.642(3) 0.407(3) 0.2441(17) 0.041(10) Uiso 1 1 d
H3S H 0.782(3) 0.423(3) 0.2576(18) 0.037(10) Uiso 1 1 d

loop_
_atom_site_aniso_label
_atom_site_aniso_U_11
_atom_site_aniso_U_22
_atom_site_aniso_U_33
_atom_site_aniso_U_23
_atom_site_aniso_U_13
_atom_site_aniso_U_12
Mo1 0.01509(12) 0.01317(12) 0.01046(12) -0.00017(9) -0.00035(8) -0.00051(9)
P1 0.0184(3) 0.0147(3) 0.0146(4) -0.0010(3) -0.0011(3) 0.0002(3)
P2 0.0162(3) 0.0150(3) 0.0148(4) 0.0002(3) -0.0006(3) -0.0006(3)
O1 0.0229(10) 0.0199(10) 0.0180(11) -0.0036(8) 0.0017(8) 0.0000(8)
O2 0.0230(10) 0.0171(10) 0.0226(11) 0.0005(8) -0.0008(9) -0.0017(8)
O3 0.0198(10) 0.0197(10) 0.0201(11) -0.0008(8) -0.0041(8) 0.0024(8)
O4 0.0174(9) 0.0228(10) 0.0178(11) -0.0023(8) -0.0018(8) 0.0020(8)
O5 0.0178(10) 0.0191(10) 0.0243(11) -0.0052(9) -0.0019(8) 0.0009(8)
O6 0.0196(10) 0.0231(10) 0.0217(11) 0.0091(9) 0.0000(8) -0.0043(8)
C1 0.0186(14) 0.0222(15) 0.0199(16) -0.0042(13) -0.0016(12) 0.0044(12)
C2 0.0165(13) 0.0200(15) 0.0199(16) 0.0058(12) -0.0047(11) 0.0002(11)
C3 0.0152(13) 0.0309(16) 0.0123(15) 0.0074(12) -0.0010(12) -0.0005(12)
C4 0.0188(14) 0.0296(16) 0.0163(16) -0.0095(13) -0.0055(12) 0.0020(12)
C5 0.0177(14) 0.0193(15) 0.0292(18) -0.0053(13) -0.0101(12) -0.0008(12)
C6 0.0161(14) 0.0254(16) 0.0272(18) 0.0069(14) -0.0016(12) -0.0035(12)
C7 0.0148(13) 0.0314(16) 0.0184(15) 0.0032(13) -0.0010(11) 0.0001(12)
C8 0.0174(13) 0.0157(13) 0.0171(14) 0.0002(11) 0.0061(11) -0.0002(11)
C9 0.0170(13) 0.0168(13) 0.0185(15) -0.0014(11) -0.0008(11) 0.0006(11)
C10 0.0218(14) 0.0153(13) 0.0151(14) 0.0009(11) 0.0020(11) 0.0040(11)
C11 0.0191(14) 0.0298(16) 0.0181(16) 0.0029(13) -0.0028(12) 0.0019(12)
C12 0.0173(14) 0.0394(18) 0.0256(18) 0.0023(14) 0.0008(13) 0.0022(13)
C13 0.0311(17) 0.0298(16) 0.0161(16) 0.0025(13) 0.0061(13) 0.0090(13)
C14 0.0274(15) 0.0243(15) 0.0119(14) -0.0012(12) -0.0043(12) 0.0022(12)
C15 0.0212(14) 0.0191(14) 0.0181(15) 0.0000(12) -0.0015(12) -0.0002(12)
C16 0.0299(18) 0.0318(18) 0.0179(17) -0.0026(14) 0.0035(14) -0.0015(14)
C17 0.0336(18) 0.0234(17) 0.0227(17) 0.0070(14) -0.0004(15) -0.0024(15)
C18 0.0253(17) 0.0247(17) 0.037(2) 0.0022(16) -0.0072(15) 0.0091(14)
C19 0.0202(16) 0.039(2) 0.031(2) -0.0060(17) -0.0084(14) 0.0082(15)
C20 0.0265(16) 0.0199(15) 0.0292(19) -0.0057(14) 0.0015(15) 0.0027(13)
C21 0.0229(16) 0.0284(18) 0.041(2) 0.0149(17) 0.0043(15) -0.0024(14)
B1 0.0181(15) 0.0208(16) 0.0189(17) -0.0021(13) 0.0012(13) 0.0010(13)
F1 0.0523(12) 0.0273(9) 0.0281(10) 0.0067(8) 0.0119(9) 0.0038(8)
F2 0.0334(10) 0.0363(10) 0.0268(10) 0.0014(8) 0.0122(8) 0.0036(8)
F3 0.0350(10) 0.0247(9) 0.0300(11) -0.0053(8) -0.0005(8) -0.0019(7)
F4 0.0215(9) 0.0539(12) 0.0471(13) -0.0209(10) -0.0096(9) 0.0087(8)
O1S 0.0487(14) 0.0245(12) 0.0252(13) 0.0033(10) 0.0079(11) 0.0017(11)
C1S 0.044(2) 0.037(2) 0.0225(18) -0.0003(15) 0.0041(16) 0.0096(17)

loop_
_atom_type_symbol
_atom_type_description
_atom_type_scat_dispersion_real
_atom_type_scat_dispersion_imag
_atom_type_scat_source
C C 0.0033 0.0016 'International Tables Vol C Tables 4.2.6.8 and 6.1.1.4'
H H 0.0000 0.0000 'International Tables Vol C Tables 4.2.6.8 and 6.1.1.4'
B B 0.0013 0.0007 'International Tables Vol C Tables 4.2.6.8 and 6.1.1.4'
O O 0.0106 0.0060 'International Tables Vol C Tables 4.2.6.8 and 6.1.1.4'
F F 0.0171 0.0103 'International Tables Vol C Tables 4.2.6.8 and 6.1.1.4'
P P 0.1023 0.0942 'International Tables Vol C Tables 4.2.6.8 and 6.1.1.4'
Mo Mo -1.6832 0.6857 'International Tables Vol C Tables 4.2.6.8 and 6.1.1.4'

loop_
_geom_angle_atom_site_label_1
_geom_angle_atom_site_label_2
_geom_angle_atom_site_label_3
_geom_angle
C8 Mo1 C5 132.43(11)
C8 Mo1 C2 127.29(11)
C5 Mo1 C2 86.17(10)
C8 Mo1 C7 94.62(11)
C5 Mo1 C7 66.53(10)
C2 Mo1 C7 66.25(10)
C8 Mo1 C1 102.93(11)
C5 Mo1 C1 86.33(10)
C2 Mo1 C1 35.32(10)
C7 Mo1 C1 35.36(10)
C8 Mo1 C6 106.32(11)
C5 Mo1 C6 35.51(11)
C2 Mo1 C6 85.91(10)
C7 Mo1 C6 35.30(10)
C1 Mo1 C6 66.32(10)
C8 Mo1 C4 165.58(11)
C5 Mo1 C4 35.28(11)
C2 Mo1 C4 65.80(10)
C7 Mo1 C4 85.45(10)
C1 Mo1 C4 85.45(10)
C6 Mo1 C4 66.01(11)
C8 Mo1 C3 159.87(10)
C5 Mo1 C3 65.68(10)
C2 Mo1 C3 35.24(10)
C7 Mo1 C3 85.19(10)
C1 Mo1 C3 65.91(10)
C6 Mo1 C3 85.07(10)
C4 Mo1 C3 34.54(10)
C8 Mo1 P1 79.62(8)
C5 Mo1 P1 80.12(7)
C2 Mo1 P1 151.06(8)
C7 Mo1 P1 128.49(7)
C1 Mo1 P1 163.29(7)
C6 Mo1 P1 97.04(8)
C4 Mo1 P1 89.03(7)
C3 Mo1 P1 116.08(7)
C8 Mo1 P2 80.88(8)
C5 Mo1 P2 142.16(8)
C2 Mo1 P2 83.73(7)
C7 Mo1 P2 138.42(7)
C1 Mo1 P2 105.10(7)
C6 Mo1 P2 169.60(8)
C4 Mo1 P2 108.54(8)
C3 Mo1 P2 85.94(7)
P1 Mo1 P2 91.61(3)
O3 P1 O2 106.53(10)
O3 P1 O1 106.00(10)
O2 P1 O1 93.68(10)
O3 P1 Mo1 114.08(7)
O2 P1 Mo1 116.17(8)
O1 P1 Mo1 118.03(8)
O4 P2 O5 99.47(10)
O4 P2 O6 101.93(10)
O5 P2 O6 105.43(10)
O4 P2 Mo1 119.06(8)
O5 P2 Mo1 117.71(8)
O6 P2 Mo1 111.19(7)
C16 O1 P1 119.31(19)
C17 O2 P1 121.00(18)
C18 O3 P1 122.44(19)
C19 O4 P2 126.7(2)
C20 O5 P2 119.36(18)
C21 O6 P2 120.7(2)
C2 C1 C7 127.7(3)
C2 C1 Mo1 71.72(16)
C7 C1 Mo1 71.90(16)
C2 C1 H1 115.0(18)
C7 C1 H1 116.7(18)
Mo1 C1 H1 126.6(18)
C1 C2 C3 129.3(3)
C1 C2 Mo1 72.95(16)
C3 C2 Mo1 74.39(16)
C1 C2 H2 115.1(19)
C3 C2 H2 115.6(19)
Mo1 C2 H2 129.9(17)
C4 C3 C2 128.3(3)
C4 C3 Mo1 72.45(17)
C2 C3 Mo1 70.37(16)
C4 C3 H3 118.0(16)
C2 C3 H3 112.9(16)
Mo1 C3 H3 127.1(15)
C3 C4 C5 127.7(3)
C3 C4 Mo1 73.01(16)
C5 C4 Mo1 69.68(16)
C3 C4 H4 117.4(17)
C5 C4 H4 114.6(17)
Mo1 C4 H4 130.8(16)
C4 C5 C6 130.0(3)
C4 C5 Mo1 75.04(16)
C6 C5 Mo1 74.05(17)
C4 C5 H5 116.4(18)
C6 C5 H5 113.5(18)
Mo1 C5 H5 126.3(16)
C7 C6 C5 127.1(3)
C7 C6 Mo1 71.67(16)
C5 C6 Mo1 70.44(16)
C7 C6 H6 116.5(19)
C5 C6 H6 115.9(19)
Mo1 C6 H6 129.3(18)
C6 C7 C1 129.4(3)
C6 C7 Mo1 73.03(16)
C1 C7 Mo1 72.74(16)
C6 C7 H7 113.0(16)
C1 C7 H7 117.3(16)
Mo1 C7 H7 127.4(17)
C9 C8 Mo1 172.4(2)
C8 C9 C10 126.8(2)
C8 C9 H9 118.3(17)
C10 C9 H9 114.9(17)
C11 C10 C15 118.4(3)
C11 C10 C9 122.3(3)
C15 C10 C9 119.3(2)
C12 C11 C10 120.9(3)
C12 C11 H11 123(2)
C10 C11 H11 116(2)
C11 C12 C13 120.3(3)
C11 C12 H12 118.8(19)
C13 C12 H12 120.8(19)
C14 C13 C12 119.7(3)
C14 C13 H13 120(2)
C12 C13 H13 120(2)
C13 C14 C15 120.4(3)
C13 C14 H14 117.4(17)
C15 C14 H14 122.2(17)
C14 C15 C10 120.3(3)
C14 C15 H15 120(2)
C10 C15 H15 120(2)
O1 C16 H16A 115(2)
O1 C16 H16B 111(2)
H16A C16 H16B 108(3)
O1 C16 H16C 106(2)
H16A C16 H16C 107(3)
H16B C16 H16C 109(3)
O2 C17 H17A 112(2)
O2 C17 H17B 102(2)
H17A C17 H17B 111(3)
O2 C17 H17C 110(3)
H17A C17 H17C 112(3)
H17B C17 H17C 109(3)
O3 C18 H18A 109(2)
O3 C18 H18B 107(2)
H18A C18 H18B 110(3)
O3 C18 H18C 109(3)
H18A C18 H18C 108(3)
H18B C18 H18C 113(3)
O4 C19 H19A 107.8(18)
O4 C19 H19B 109(3)
H19A C19 H19B 105(3)
O4 C19 H19C 105(2)
H19A C19 H19C 119(3)
H19B C19 H19C 111(3)
O5 C20 H20A 108(2)
O5 C20 H20B 108.4(18)
H20A C20 H20B 109(3)
O5 C20 H20C 111.7(16)
H20A C20 H20C 111(3)
H20B C20 H20C 108(3)
O6 C21 H21A 111(2)
O6 C21 H21B 108.7(18)
H21A C21 H21B 113(3)
O6 C21 H21C 107(3)
H21A C21 H21C 99(3)
H21B C21 H21C 119(3)
F4 B1 F3 110.2(2)
F4 B1 F2 110.3(3)
F3 B1 F2 111.0(2)
F4 B1 F1 109.2(2)
F3 B1 F1 108.1(2)
F2 B1 F1 107.9(2)
C1S O1S H1O 107(3)
O1S C1S H1S 102(3)
O1S C1S H2S 114(2)
H1S C1S H2S 109(3)
O1S C1S H3S 111(2)
H1S C1S H3S 113(3)
H2S C1S H3S 109(3)

loop_
_geom_bond_atom_site_label_1
_geom_bond_atom_site_label_2
_geom_bond_distance
Mo1 C8 1.929(3)
Mo1 C5 2.287(3)
Mo1 C2 2.311(3)
Mo1 C7 2.316(3)
Mo1 C1 2.327(3)
Mo1 C6 2.334(3)
Mo1 C4 2.356(3)
Mo1 C3 2.363(3)
Mo1 P1 2.4613(7)
Mo1 P2 2.4653(7)
P1 O3 1.5881(19)
P1 O2 1.5889(19)
P1 O1 1.596(2)
P2 O4 1.5864(19)
P2 O5 1.589(2)
P2 O6 1.591(2)
O1 C16 1.439(4)
O2 C17 1.445(4)
O3 C18 1.452(3)
O4 C19 1.442(4)
O5 C20 1.446(4)
O6 C21 1.449(4)
C1 C2 1.407(4)
C1 C7 1.410(4)
C1 H1 0.88(3)
C2 C3 1.416(4)
C2 H2 0.91(3)
C3 C4 1.401(4)
C3 H3 0.91(3)
C4 C5 1.409(4)
C4 H4 0.92(3)
C5 C6 1.410(4)
C5 H5 0.92(3)
C6 C7 1.410(4)
C6 H6 0.88(3)
C7 H7 0.98(3)
C8 C9 1.327(4)
C9 C10 1.469(4)
C9 H9 0.97(3)
C10 C11 1.393(4)
C10 C15 1.403(4)
C11 C12 1.376(4)
C11 H11 0.94(3)
C12 C13 1.389(4)
C12 H12 0.94(3)
C13 C14 1.378(4)
C13 H13 0.90(3)
C14 C15 1.387(4)
C14 H14 0.95(3)
C15 H15 0.93(3)
C16 H16A 0.93(3)
C16 H16B 0.93(3)
C16 H16C 0.91(4)
C17 H17A 0.95(3)
C17 H17B 0.97(4)
C17 H17C 0.91(4)
C18 H18A 0.92(4)
C18 H18B 0.95(4)
C18 H18C 0.88(4)
C19 H19A 0.95(3)
C19 H19B 0.93(5)
C19 H19C 0.89(4)
C20 H20A 0.90(3)
C20 H20B 0.92(3)
C20 H20C 0.96(3)
C21 H21A 0.97(5)
C21 H21B 0.96(3)
C21 H21C 0.89(4)
B1 F4 1.371(3)
B1 F3 1.381(4)
B1 F2 1.383(4)
B1 F1 1.407(4)
O1S C1S 1.406(4)
O1S H1O 0.86(4)
C1S H1S 1.08(5)
C1S H2S 0.98(3)
C1S H3S 0.86(3)

loop_
_geom_hbond_atom_site_label_D
_geom_hbond_atom_site_label_H
_geom_hbond_atom_site_label_A
_geom_hbond_distance_DH
_geom_hbond_distance_HA
_geom_hbond_distance_DA
_geom_hbond_angle_DHA
O1S H1O F1 0.86(4) 1.95(4) 2.794(3) 165(4)

loop_
_geom_torsion_atom_site_label_1
_geom_torsion_atom_site_label_2
_geom_torsion_atom_site_label_3
_geom_torsion_atom_site_label_4
_geom_torsion
C8 Mo1 P1 O3 -38.19(11)
C5 Mo1 P1 O3 -174.91(12)
C2 Mo1 P1 O3 122.15(17)
C7 Mo1 P1 O3 -125.83(13)
C1 Mo1 P1 O3 -138.6(3)
C6 Mo1 P1 O3 -143.56(12)
C4 Mo1 P1 O3 150.76(11)
C3 Mo1 P1 O3 128.50(11)
P2 Mo1 P1 O3 42.24(9)
C8 Mo1 P1 O2 86.34(12)
C5 Mo1 P1 O2 -50.39(12)
C2 Mo1 P1 O2 -113.32(17)
C7 Mo1 P1 O2 -1.31(13)
C1 Mo1 P1 O2 -14.1(3)
C6 Mo1 P1 O2 -19.04(12)
C4 Mo1 P1 O2 -84.72(11)
C3 Mo1 P1 O2 -106.97(12)
P2 Mo1 P1 O2 166.76(9)
C8 Mo1 P1 O1 -163.63(11)
C5 Mo1 P1 O1 59.65(12)
C2 Mo1 P1 O1 -3.29(17)
C7 Mo1 P1 O1 108.73(12)
C1 Mo1 P1 O1 95.9(3)
C6 Mo1 P1 O1 91.00(11)
C4 Mo1 P1 O1 25.32(11)
C3 Mo1 P1 O1 3.06(12)
P2 Mo1 P1 O1 -83.20(8)
C8 Mo1 P2 O4 77.05(11)
C5 Mo1 P2 O4 -78.07(15)
C2 Mo1 P2 O4 -153.53(12)
C7 Mo1 P2 O4 163.72(14)
C1 Mo1 P2 O4 178.09(11)
C6 Mo1 P2 O4 -148.4(4)
C4 Mo1 P2 O4 -91.69(11)
C3 Mo1 P2 O4 -118.20(11)
P1 Mo1 P2 O4 -2.17(9)
C8 Mo1 P2 O5 -43.25(11)
C5 Mo1 P2 O5 161.64(14)
C2 Mo1 P2 O5 86.17(11)
C7 Mo1 P2 O5 43.43(14)
C1 Mo1 P2 O5 57.79(11)
C6 Mo1 P2 O5 91.3(5)
C4 Mo1 P2 O5 148.02(11)
C3 Mo1 P2 O5 121.50(11)
P1 Mo1 P2 O5 -122.47(8)
C8 Mo1 P2 O6 -164.97(11)
C5 Mo1 P2 O6 39.91(15)
C2 Mo1 P2 O6 -35.55(11)
C7 Mo1 P2 O6 -78.30(14)
C1 Mo1 P2 O6 -63.93(11)
C6 Mo1 P2 O6 -30.5(5)
C4 Mo1 P2 O6 26.29(11)
C3 Mo1 P2 O6 -0.23(11)
P1 Mo1 P2 O6 115.81(8)
O3 P1 O1 C16 -63.9(2)
O2 P1 O1 C16 -172.2(2)
Mo1 P1 O1 C16 65.4(2)
O3 P1 O2 C17 67.5(2)
O1 P1 O2 C17 175.3(2)
Mo1 P1 O2 C17 -60.9(2)
O2 P1 O3 C18 52.6(3)
O1 P1 O3 C18 -46.3(3)
Mo1 P1 O3 C18 -177.9(2)
O5 P2 O4 C19 22.7(3)
O6 P2 O4 C19 130.8(3)
Mo1 P2 O4 C19 -106.5(2)
O4 P2 O5 C20 177.7(2)
O6 P2 O5 C20 72.4(2)
Mo1 P2 O5 C20 -52.3(2)
O4 P2 O6 C21 -52.6(2)
O5 P2 O6 C21 50.9(2)
Mo1 P2 O6 C21 179.5(2)
C8 Mo1 C1 C2 138.69(17)
C5 Mo1 C1 C2 -88.56(18)
C7 Mo1 C1 C2 -141.7(3)
C6 Mo1 C1 C2 -118.96(19)
C4 Mo1 C1 C2 -53.19(17)
C3 Mo1 C1 C2 -23.61(16)
P1 Mo1 C1 C2 -124.3(2)
P2 Mo1 C1 C2 54.80(17)
C8 Mo1 C1 C7 -79.58(18)
C5 Mo1 C1 C7 53.18(18)
C2 Mo1 C1 C7 141.7(3)
C6 Mo1 C1 C7 22.78(17)
C4 Mo1 C1 C7 88.54(18)
C3 Mo1 C1 C7 118.13(19)
P1 Mo1 C1 C7 17.4(4)
P2 Mo1 C1 C7 -163.46(15)
C7 C1 C2 C3 4.0(5)
Mo1 C1 C2 C3 52.1(3)
C7 C1 C2 Mo1 -48.1(3)
C8 Mo1 C2 C1 -54.0(2)
C5 Mo1 C2 C1 89.05(18)
C7 Mo1 C2 C1 23.05(16)
C6 Mo1 C2 C1 53.45(18)
C4 Mo1 C2 C1 118.95(19)
C3 Mo1 C2 C1 140.7(3)
P1 Mo1 C2 C1 150.61(14)
P2 Mo1 C2 C1 -127.47(16)
C8 Mo1 C2 C3 165.33(16)
C5 Mo1 C2 C3 -51.64(17)
C7 Mo1 C2 C3 -117.64(18)
C1 Mo1 C2 C3 -140.7(3)
C6 Mo1 C2 C3 -87.24(17)
C4 Mo1 C2 C3 -21.74(16)
P1 Mo1 C2 C3 9.9(3)
P2 Mo1 C2 C3 91.84(16)
C1 C2 C3 C4 -5.1(5)
Mo1 C2 C3 C4 46.4(3)
C1 C2 C3 Mo1 -51.5(3)
C8 Mo1 C3 C4 -179.3(3)
C5 Mo1 C3 C4 -22.58(16)
C2 Mo1 C3 C4 -143.4(3)
C7 Mo1 C3 C4 -88.96(17)
C1 Mo1 C3 C4 -119.77(19)
C6 Mo1 C3 C4 -53.53(17)
P1 Mo1 C3 C4 41.90(18)
P2 Mo1 C3 C4 131.70(16)
C8 Mo1 C3 C2 -35.8(4)
C5 Mo1 C3 C2 120.84(19)
C7 Mo1 C3 C2 54.46(17)
C1 Mo1 C3 C2 23.65(16)
C6 Mo1 C3 C2 89.89(17)
C4 Mo1 C3 C2 143.4(3)
P1 Mo1 C3 C2 -174.68(14)
P2 Mo1 C3 C2 -84.88(15)
C2 C3 C4 C5 0.2(5)
Mo1 C3 C4 C5 45.9(3)
C2 C3 C4 Mo1 -45.7(3)
C8 Mo1 C4 C3 179.0(4)
C5 Mo1 C4 C3 142.7(3)
C2 Mo1 C4 C3 22.15(16)
C7 Mo1 C4 C3 88.12(17)
C1 Mo1 C4 C3 52.65(17)
C6 Mo1 C4 C3 118.72(19)
P1 Mo1 C4 C3 -143.13(16)
P2 Mo1 C4 C3 -51.76(17)
C8 Mo1 C4 C5 36.3(5)
C2 Mo1 C4 C5 -120.57(19)
C7 Mo1 C4 C5 -54.60(17)
C1 Mo1 C4 C5 -90.07(18)
C6 Mo1 C4 C5 -24.00(17)
C3 Mo1 C4 C5 -142.7(3)
P1 Mo1 C4 C5 74.15(16)
P2 Mo1 C4 C5 165.52(15)
C3 C4 C5 C6 6.3(5)
Mo1 C4 C5 C6 53.4(3)
C3 C4 C5 Mo1 -47.1(3)
C8 Mo1 C5 C4 -168.49(16)
C2 Mo1 C5 C4 51.92(18)
C7 Mo1 C5 C4 117.65(19)
C1 Mo1 C5 C4 87.32(18)
C6 Mo1 C5 C4 140.2(3)
C3 Mo1 C5 C4 22.14(16)
P1 Mo1 C5 C4 -102.50(17)
P2 Mo1 C5 C4 -22.7(2)
C8 Mo1 C5 C6 51.3(2)
C2 Mo1 C5 C6 -88.32(18)
C7 Mo1 C5 C6 -22.59(16)
C1 Mo1 C5 C6 -52.92(18)
C4 Mo1 C5 C6 -140.2(3)
C3 Mo1 C5 C6 -118.09(19)
P1 Mo1 C5 C6 117.27(17)
P2 Mo1 C5 C6 -162.98(13)
C4 C5 C6 C7 -7.3(5)
Mo1 C5 C6 C7 46.6(3)
C4 C5 C6 Mo1 -53.8(3)
C8 Mo1 C6 C7 74.44(19)
C5 Mo1 C6 C7 -142.4(3)
C2 Mo1 C6 C7 -53.29(18)
C1 Mo1 C6 C7 -22.82(17)
C4 Mo1 C6 C7 -118.58(19)
C3 Mo1 C6 C7 -88.64(18)
P1 Mo1 C6 C7 155.64(16)
P2 Mo1 C6 C7 -58.4(5)
C8 Mo1 C6 C5 -143.13(17)
C2 Mo1 C6 C5 89.14(18)
C7 Mo1 C6 C5 142.4(3)
C1 Mo1 C6 C5 119.6(2)
C4 Mo1 C6 C5 23.85(17)
C3 Mo1 C6 C5 53.79(18)
P1 Mo1 C6 C5 -61.93(17)
P2 Mo1 C6 C5 84.1(5)
C5 C6 C7 C1 3.2(5)
Mo1 C6 C7 C1 49.3(3)
C5 C6 C7 Mo1 -46.1(3)
C2 C1 C7 C6 -1.4(5)
Mo1 C1 C7 C6 -49.4(3)
C2 C1 C7 Mo1 48.0(3)
C8 Mo1 C7 C6 -111.94(18)
C5 Mo1 C7 C6 22.71(17)
C2 Mo1 C7 C6 119.1(2)
C1 Mo1 C7 C6 142.1(3)
C4 Mo1 C7 C6 53.59(18)
C3 Mo1 C7 C6 88.25(18)
P1 Mo1 C7 C6 -31.5(2)
P2 Mo1 C7 C6 166.60(14)
C8 Mo1 C7 C1 105.91(18)
C5 Mo1 C7 C1 -119.4(2)
C2 Mo1 C7 C1 -23.03(17)
C6 Mo1 C7 C1 -142.1(3)
C4 Mo1 C7 C1 -88.55(18)
C3 Mo1 C7 C1 -53.89(18)
P1 Mo1 C7 C1 -173.68(14)
P2 Mo1 C7 C1 24.5(2)
C5 Mo1 C8 C9 117.3(16)
C2 Mo1 C8 C9 -117.1(16)
C7 Mo1 C8 C9 179(100)
C1 Mo1 C8 C9 -145.8(16)
C6 Mo1 C8 C9 145.5(16)
C4 Mo1 C8 C9 89.7(17)
C3 Mo1 C8 C9 -92.0(17)
P1 Mo1 C8 C9 51.1(16)
P2 Mo1 C8 C9 -42.3(16)
Mo1 C8 C9 C10 -173.2(15)
C8 C9 C10 C11 13.5(4)
C8 C9 C10 C15 -167.2(3)
C15 C10 C11 C12 -0.1(4)
C9 C10 C11 C12 179.2(3)
C10 C11 C12 C13 0.7(5)
C11 C12 C13 C14 -0.1(5)
C12 C13 C14 C15 -1.1(4)
C13 C14 C15 C10 1.8(4)
C11 C10 C15 C14 -1.2(4)
C9 C10 C15 C14 179.5(2)
